data_2237581
loop_
_publ_author_name
'Qu, Bao-Hua'
'Jia, Xiao-Chuan'
'Li, Jing'
'He, Ming-Yang'

_publ_section_title
;
 6,7-Difluoro-1,2,3,4-tetrahydroquinoxaline-5,8-dicarbonitrile
;
_journal_coeditor_code YK2078
_journal_issue 3
_journal_name_full 'Acta Crystallographica Section E'
_journal_page_first o376
_journal_paper_doi 10.1107/S1600536813003206
_journal_volume 69
_journal_year 2013
_chemical_formula_iupac 'C10 H6 F2 N4'
_chemical_formula_sum 'C10 H6 F2 N4'
_chemical_formula_weight 220.19
_chemical_name_systematic
;
6,7-Difluoro-1,2,3,4-tetrahydroquinoxaline-5,8-dicarbonitrile
;
_space_group_IT_number 2
_symmetry_cell_setting triclinic
_symmetry_space_group_name_Hall '-P 1'
_symmetry_space_group_name_H-M 'P -1'
_atom_sites_solution_hydrogens geom
_atom_sites_solution_primary direct
_atom_sites_solution_secondary difmap
_audit_creation_method SHELXL-97
_cell_angle_alpha 75.545(2)
_cell_angle_beta 81.854(2)
_cell_angle_gamma 76.427(2)
_cell_formula_units_Z 2
_cell_length_a 5.2173(9)
_cell_length_b 8.7011(15)
_cell_length_c 11.1453(19)
_cell_measurement_reflns_used 2503
_cell_measurement_temperature 293(2)
_cell_measurement_theta_max 27.57
_cell_measurement_theta_min 2.47
_cell_volume 474.39(14)
_computing_cell_refinement 'SAINT (Bruker, 2007)'
_computing_data_collection 'APEX2 (Bruker, 2007)'
_computing_data_reduction 'SAINT (Bruker, 2007)'
_computing_molecular_graphics 'SHELXTL (Sheldrick, 2008) and DIAMOND (Brandenburg, 2005)'
_computing_publication_material 'SHELXTL (Sheldrick, 2008)'
_computing_structure_refinement 'SHELXTL (Sheldrick, 2008)'
_computing_structure_solution 'SHELXTL (Sheldrick, 2008)'
_diffrn_ambient_temperature 293(2)
_diffrn_measured_fraction_theta_full 0.975
_diffrn_measured_fraction_theta_max 0.975
_diffrn_measurement_device_type 'Bruker APEXII CCD'
_diffrn_measurement_method '\f and \w scans'
_diffrn_radiation_monochromator graphite
_diffrn_radiation_source 'fine-focus sealed tube'
_diffrn_radiation_type MoK\a
_diffrn_radiation_wavelength 0.71073
_diffrn_reflns_av_R_equivalents 0.0257
_diffrn_reflns_av_sigmaI/netI 0.0322
_diffrn_reflns_limit_h_max 6
_diffrn_reflns_limit_h_min -6
_diffrn_reflns_limit_k_max 11
_diffrn_reflns_limit_k_min -11
_diffrn_reflns_limit_l_max 13
_diffrn_reflns_limit_l_min -14
_diffrn_reflns_number 4155
_diffrn_reflns_theta_full 27.59
_diffrn_reflns_theta_max 27.59
_diffrn_reflns_theta_min 1.89
_exptl_absorpt_coefficient_mu 0.127
_exptl_absorpt_correction_T_max 0.980
_exptl_absorpt_correction_T_min 0.964
_exptl_absorpt_correction_type multi-scan
_exptl_absorpt_process_details
;
(SADABS; Sheldrick, 2003)
;
_exptl_crystal_colour colorless
_exptl_crystal_density_diffrn 1.541
_exptl_crystal_density_method 'not measured'
_exptl_crystal_description block
_exptl_crystal_F_000 224
_exptl_crystal_size_max 0.28
_exptl_crystal_size_mid 0.24
_exptl_crystal_size_min 0.16
_refine_diff_density_max 0.289
_refine_diff_density_min -0.227
_refine_ls_extinction_method none
_refine_ls_goodness_of_fit_ref 1.057
_refine_ls_hydrogen_treatment constr
_refine_ls_matrix_type full
_refine_ls_number_parameters 145
_refine_ls_number_reflns 2141
_refine_ls_number_restraints 0
_refine_ls_restrained_S_all 1.057
_refine_ls_R_factor_all 0.0486
_refine_ls_R_factor_gt 0.0432
_refine_ls_shift/su_max 0.000
_refine_ls_shift/su_mean 0.000
_refine_ls_structure_factor_coef Fsqd
_refine_ls_weighting_details 'calc w=1/[\s^2^(Fo^2^)+(0.0825P)^2^+0.0701P] where P=(Fo^2^+2Fc^2^)/3'
_refine_ls_weighting_scheme calc
_refine_ls_wR_factor_gt 0.1321
_refine_ls_wR_factor_ref 0.1398
_reflns_number_gt 1816
_reflns_number_total 2141
_reflns_threshold_expression I>2sigma(I)
_cod_data_source_file yk2078.cif
_cod_data_source_block I
_cod_original_cell_volume 474.40(14)
_cod_database_code 2237581
_cod_database_fobs_code 2237581

loop_
_symmetry_equiv_pos_as_xyz
'x, y, z'
'-x, -y, -z'

loop_
_atom_site_type_symbol
_atom_site_label
_atom_site_fract_x
_atom_site_fract_y
_atom_site_fract_z
_atom_site_U_iso_or_equiv
_atom_site_adp_type
_atom_site_calc_flag
_atom_site_refinement_flags
_atom_site_occupancy
_atom_site_symmetry_multiplicity
C C1 0.5584(3) 0.24423(15) 0.57193(12) 0.0414(3) Uani d . 1 1
C C2 -0.1573(3) -0.09578(15) 0.89446(12) 0.0403(3) Uani d . 1 1
C C3 0.3758(2) 0.16100(14) 0.65684(11) 0.0359(3) Uani d . 1 1
C C4 0.4178(2) -0.00938(14) 0.67660(11) 0.0382(3) Uani d . 1 1
C C5 0.2446(3) -0.09029(14) 0.75315(12) 0.0389(3) Uani d . 1 1
C C6 0.0223(2) -0.00551(14) 0.81451(11) 0.0359(3) Uani d . 1 1
C C7 -0.0247(2) 0.16328(14) 0.79859(11) 0.0348(3) Uani d . 1 1
C C8 0.1573(2) 0.24965(14) 0.71567(11) 0.0355(3) Uani d . 1 1
C C9 -0.2521(3) 0.41626(17) 0.85819(15) 0.0548(4) Uani d . 1 1
H H9A -0.1510 0.4206 0.9235 0.066 Uiso calc R 1 1
H H9B -0.4347 0.4681 0.8760 0.066 Uiso calc R 1 1
C C10 -0.1447(3) 0.50503(16) 0.73570(16) 0.0539(4) Uani d . 1 1
H H10A -0.2651 0.5195 0.6731 0.065 Uiso calc R 1 1
H H10B -0.1288 0.6115 0.7421 0.065 Uiso calc R 1 1
F F1 0.63601(16) -0.08862(10) 0.61981(8) 0.0525(3) Uani d . 1 1
F F2 0.28294(18) -0.25305(9) 0.77522(9) 0.0548(3) Uani d . 1 1
N N1 0.6992(3) 0.31503(17) 0.50478(13) 0.0574(4) Uani d . 1 1
N N2 -0.3029(3) -0.16595(16) 0.95803(12) 0.0560(3) Uani d . 1 1
N N3 0.1134(2) 0.41386(13) 0.69902(12) 0.0481(3) Uani d . 1 1
H H3 0.2066 0.4607 0.6368 0.058 Uiso d R 1 1
N N4 -0.2375(2) 0.24862(13) 0.85611(11) 0.0463(3) Uani d . 1 1
H H4 -0.3500 0.2005 0.9065 0.056 Uiso d R 1 1

loop_
_atom_site_aniso_label
_atom_site_aniso_U_11
_atom_site_aniso_U_22
_atom_site_aniso_U_33
_atom_site_aniso_U_12
_atom_site_aniso_U_13
_atom_site_aniso_U_23
C1 0.0426(7) 0.0361(6) 0.0434(7) -0.0099(5) 0.0025(5) -0.0070(5)
C2 0.0442(7) 0.0324(6) 0.0425(7) -0.0105(5) -0.0031(5) -0.0029(5)
C3 0.0368(6) 0.0330(6) 0.0366(6) -0.0104(5) 0.0008(5) -0.0046(5)
C4 0.0385(6) 0.0328(6) 0.0413(6) -0.0054(5) 0.0013(5) -0.0093(5)
C5 0.0450(7) 0.0263(5) 0.0438(7) -0.0075(5) -0.0038(5) -0.0050(5)
C6 0.0384(6) 0.0307(6) 0.0372(6) -0.0106(5) -0.0021(5) -0.0029(5)
C7 0.0348(6) 0.0307(6) 0.0367(6) -0.0080(4) -0.0009(5) -0.0038(4)
C8 0.0374(6) 0.0290(6) 0.0389(6) -0.0091(4) -0.0014(5) -0.0043(4)
C9 0.0552(8) 0.0362(7) 0.0657(9) -0.0042(6) 0.0124(7) -0.0132(6)
C10 0.0528(8) 0.0307(6) 0.0715(10) -0.0053(5) 0.0069(7) -0.0091(6)
F1 0.0486(5) 0.0416(4) 0.0609(5) -0.0030(3) 0.0120(4) -0.0149(4)
F2 0.0620(5) 0.0262(4) 0.0709(6) -0.0087(3) 0.0058(4) -0.0084(4)
N1 0.0592(8) 0.0508(7) 0.0578(7) -0.0212(6) 0.0136(6) -0.0053(6)
N2 0.0555(7) 0.0487(7) 0.0587(7) -0.0205(6) 0.0065(6) 0.0002(6)
N3 0.0470(6) 0.0279(5) 0.0627(7) -0.0106(4) 0.0132(5) -0.0051(5)
N4 0.0420(6) 0.0344(5) 0.0564(7) -0.0093(4) 0.0126(5) -0.0075(5)

loop_
_atom_type_symbol
_atom_type_description
_atom_type_scat_dispersion_real
_atom_type_scat_dispersion_imag
_atom_type_scat_source
C C 0.0033 0.0016 'International Tables Vol C Tables 4.2.6.8 and 6.1.1.4'
H H 0.0000 0.0000 'International Tables Vol C Tables 4.2.6.8 and 6.1.1.4'
F F 0.0171 0.0103 'International Tables Vol C Tables 4.2.6.8 and 6.1.1.4'
N N 0.0061 0.0033 'International Tables Vol C Tables 4.2.6.8 and 6.1.1.4'

loop_
_geom_angle_atom_site_label_1
_geom_angle_atom_site_label_2
_geom_angle_atom_site_label_3
_geom_angle
N1 C1 C3 177.89(14)
N2 C2 C6 179.11(14)
C8 C3 C4 121.41(11)
C8 C3 C1 119.68(11)
C4 C3 C1 118.89(11)
F1 C4 C5 121.20(11)
F1 C4 C3 118.67(11)
C5 C4 C3 120.12(11)
F2 C5 C4 121.21(11)
F2 C5 C6 118.54(11)
C4 C5 C6 120.23(11)
C7 C6 C5 121.40(11)
C7 C6 C2 120.11(11)
C5 C6 C2 118.48(11)
N4 C7 C6 122.84(11)
N4 C7 C8 118.78(11)
C6 C7 C8 118.36(11)
N3 C8 C3 122.59(11)
N3 C8 C7 118.94(11)
C3 C8 C7 118.45(11)
N4 C9 C10 110.40(12)
N4 C9 H9A 109.6
C10 C9 H9A 109.6
N4 C9 H9B 109.6
C10 C9 H9B 109.6
H9A C9 H9B 108.1
N3 C10 C9 109.85(12)
N3 C10 H10A 109.7
C9 C10 H10A 109.7
N3 C10 H10B 109.7
C9 C10 H10B 109.7
H10A C10 H10B 108.2
C8 N3 C10 120.46(11)
C8 N3 H3 114.4
C10 N3 H3 118.1
C7 N4 C9 121.10(11)
C7 N4 H4 121.1
C9 N4 H4 116.3

loop_
_geom_bond_atom_site_label_1
_geom_bond_atom_site_label_2
_geom_bond_distance
C1 N1 1.1425(17)
C1 C3 1.4330(17)
C2 N2 1.1408(17)
C2 C6 1.4310(17)
C3 C8 1.3973(17)
C3 C4 1.4116(17)
C4 F1 1.3481(14)
C4 C5 1.3492(18)
C5 F2 1.3465(14)
C5 C6 1.4081(18)
C6 C7 1.4007(16)
C7 N4 1.3580(16)
C7 C8 1.4354(16)
C8 N3 1.3618(16)
C9 N4 1.4485(18)
C9 C10 1.495(2)
C9 H9A 0.9700
C9 H9B 0.9700
C10 N3 1.4537(18)
C10 H10A 0.9700
C10 H10B 0.9700
N3 H3 0.8600
N4 H4 0.8599

loop_
_geom_hbond_atom_site_label_D
_geom_hbond_atom_site_label_H
_geom_hbond_atom_site_label_A
_geom_hbond_site_symmetry_A
_geom_hbond_distance_DH
_geom_hbond_distance_HA
_geom_hbond_distance_DA
_geom_hbond_angle_DHA
_geom_hbond_publ_flag
N3 H3 N1 2_666 0.86 2.29 3.075(2) 152 yes
N4 H4 N2 2_457 0.86 2.21 3.0358(19) 160 yes

loop_
_geom_torsion_atom_site_label_1
_geom_torsion_atom_site_label_2
_geom_torsion_atom_site_label_3
_geom_torsion_atom_site_label_4
_geom_torsion
C8 C3 C4 F1 -178.24(11)
C1 C3 C4 F1 3.43(18)
C1 C3 C4 C5 -177.99(11)
F1 C4 C5 F2 -0.2(2)
C3 C4 C5 F2 -178.78(11)
F1 C4 C5 C6 178.02(11)
C3 C4 C5 C6 -0.5(2)
F2 C5 C6 C7 178.04(11)
C4 C5 C6 C7 -0.3(2)
F2 C5 C6 C2 -1.96(18)
C4 C5 C6 C2 179.72(11)
C5 C6 C7 N4 179.80(11)
C2 C6 C7 N4 -0.20(19)
C5 C6 C7 C8 1.22(19)
C2 C6 C7 C8 -178.78(10)
C4 C3 C8 N3 179.46(12)
C1 C3 C8 N3 -2.24(19)
C4 C3 C8 C7 0.62(19)
C1 C3 C8 C7 178.93(10)
N4 C7 C8 N3 1.12(19)
C6 C7 C8 N3 179.76(11)
N4 C7 C8 C3 180.00(11)
C6 C7 C8 C3 -1.37(18)
N4 C9 C10 N3 -50.23(18)
C3 C8 N3 C10 164.48(13)
C7 C8 N3 C10 -16.7(2)
C9 C10 N3 C8 41.7(2)
C6 C7 N4 C9 167.19(13)
C8 C7 N4 C9 -14.2(2)
C10 C9 N4 C7 39.5(2)

loop_
_cod_related_entry_id
_cod_related_entry_database
_cod_related_entry_code
1 ChemSpider 30658366
